data_2223293
loop_
_publ_author_name
'Ravichandran, K.'
'Sathiyaraj, K.'
'Ilango, S. S.'
'Ponnuswamy, S.'
'Ponnuswamy, M. N.'

_publ_section_title 2,2,4-Trimethyl-5-(4-tolylsulfonyl)-2,3,4,5-tetrahydro-1<i>H</i>-1,5-benzodiazepine
_journal_coeditor_code BT5042
_journal_issue 10
_journal_name_full 'Acta Crystallographica Section E'
_journal_page_first o2363
_journal_page_last o2364
_journal_paper_doi 10.1107/S1600536809034837
_journal_volume 65
_journal_year 2009
_chemical_formula_iupac 'C19 H24 N2 O2 S'
_chemical_formula_moiety 'C19 H24 N2 O2 S'
_chemical_formula_sum 'C19 H24 N2 O2 S'
_chemical_formula_weight 344.46
_chemical_name_systematic 2,2,4-Trimethyl-5-(4-tolylsulfonyl)-2,3,4,5-tetrahydro-1<i>H</i>-1,5-benzodiazepine
_space_group_IT_number 19
_symmetry_cell_setting orthorhombic
_symmetry_space_group_name_Hall 'P 2ac 2ab'
_symmetry_space_group_name_H-M 'P 21 21 21'
_atom_sites_solution_hydrogens geom
_atom_sites_solution_primary direct
_atom_sites_solution_secondary difmap
_audit_creation_method SHELXL-97
_cell_angle_alpha 90.00
_cell_angle_beta 90.00
_cell_angle_gamma 90.00
_cell_formula_units_Z 4
_cell_length_a 7.3658(3)
_cell_length_b 14.8013(8)
_cell_length_c 17.4556(10)
_cell_measurement_reflns_used 2546
_cell_measurement_temperature 293(2)
_cell_measurement_theta_max 29.40
_cell_measurement_theta_min 1.80
_cell_volume 1903.07(17)
_computing_cell_refinement 'SAINT (Bruker, 2004)'
_computing_data_collection 'APEX2 (Bruker, 2004)'
_computing_data_reduction 'SAINT (Bruker, 2004)'
_computing_molecular_graphics 'ORTEP-3 (Farrugia, 1997)'
_computing_publication_material 'SHELXL97 (Sheldrick, 2008) and PLATON (Spek, 2009)'
_computing_structure_refinement 'SHELXL97 (Sheldrick, 2008)'
_computing_structure_solution 'SHELXS97 (Sheldrick, 2008)'
_diffrn_ambient_temperature 293(2)
_diffrn_measured_fraction_theta_full 0.998
_diffrn_measured_fraction_theta_max 0.998
_diffrn_measurement_device_type 'Bruker Kappa APEXII area-detector'
_diffrn_measurement_method '\w and \f'
_diffrn_radiation_monochromator graphite
_diffrn_radiation_source 'fine-focus sealed tube'
_diffrn_radiation_type MoK\a
_diffrn_radiation_wavelength 0.71073
_diffrn_reflns_av_R_equivalents 0.0341
_diffrn_reflns_av_sigmaI/netI 0.0470
_diffrn_reflns_limit_h_max 10
_diffrn_reflns_limit_h_min -5
_diffrn_reflns_limit_k_max 18
_diffrn_reflns_limit_k_min -20
_diffrn_reflns_limit_l_max 23
_diffrn_reflns_limit_l_min -23
_diffrn_reflns_number 13544
_diffrn_reflns_theta_full 29.40
_diffrn_reflns_theta_max 29.40
_diffrn_reflns_theta_min 1.80
_diffrn_standards_decay_% 0
_diffrn_standards_number 0
_exptl_absorpt_coefficient_mu 0.183
_exptl_absorpt_correction_T_max 0.964
_exptl_absorpt_correction_T_min 0.957
_exptl_absorpt_correction_type multi-scan
_exptl_absorpt_process_details '(SADABS; Sheldrick, 2001)'
_exptl_crystal_colour Colourless
_exptl_crystal_density_diffrn 1.202
_exptl_crystal_density_method 'not measured'
_exptl_crystal_description Block
_exptl_crystal_F_000 736
_exptl_crystal_size_max 0.25
_exptl_crystal_size_mid 0.20
_exptl_crystal_size_min 0.20
_refine_diff_density_max 0.181
_refine_diff_density_min -0.186
_refine_ls_abs_structure_details 'Flack (1983), 2171 Friedel pairs'
_refine_ls_abs_structure_Flack -0.12(9)
_refine_ls_extinction_method none
_refine_ls_goodness_of_fit_ref 1.041
_refine_ls_hydrogen_treatment mixed
_refine_ls_matrix_type full
_refine_ls_number_parameters 224
_refine_ls_number_reflns 5154
_refine_ls_number_restraints 0
_refine_ls_restrained_S_all 1.041
_refine_ls_R_factor_all 0.0871
_refine_ls_R_factor_gt 0.0465
_refine_ls_shift/su_max 0.009
_refine_ls_shift/su_mean 0.002
_refine_ls_structure_factor_coef Fsqd
_refine_ls_weighting_details 'calc w=1/[\s^2^(Fo^2^)+(0.0742P)^2^] where P=(Fo^2^+2Fc^2^)/3'
_refine_ls_weighting_scheme calc
_refine_ls_wR_factor_gt 0.1122
_refine_ls_wR_factor_ref 0.1452
_reflns_number_gt 3278
_reflns_number_total 5154
_reflns_threshold_expression I>2\s(I)
_cod_data_source_file bt5042.cif
_cod_data_source_block I
_cod_depositor_comments
;
The following automatic conversions were performed:
'_exptl_absorpt_correction_type' value 'Multi-scan' changed to
'multi-scan' according to
'/home/saulius/struct/CIF-dictionaries/cif_core.dic' dictionary named
'cif_core.dic' version 2.4.1 from 2010-06-29.

Automatic conversion script
Id: cif_fix_enum 1527 2010-12-29 10:47:43Z saulius 

The following automatic conversions were performed:

'_exptl_absorpt_correction_type' value 'Multi-scan' changed to
'multi-scan' according to
/home/saulius/struct/CIF-dictionaries/cif_core.dic dictionary named
'cif_core.dic' version 2.4.1 from 2010-06-29.

Automatic conversion script
Id: cif_fix_values 1715 2011-07-08 13:25:40Z adriana 
;
_cod_database_code 2223293
_cod_database_fobs_code 2223293

loop_
_symmetry_equiv_pos_as_xyz
'x, y, z'
'-x+1/2, -y, z+1/2'
'-x, y+1/2, -z+1/2'
'x+1/2, -y+1/2, -z'

loop_
_atom_site_type_symbol
_atom_site_label
_atom_site_fract_x
_atom_site_fract_y
_atom_site_fract_z
_atom_site_U_iso_or_equiv
_atom_site_adp_type
_atom_site_calc_flag
_atom_site_refinement_flags
_atom_site_occupancy
_atom_site_disorder_assembly
_atom_site_disorder_group
S S1 0.08799(9) 0.63541(4) 0.80960(4) 0.0620(2) Uani d . 1 . .
O O1 0.2717(3) 0.63113(17) 0.78264(12) 0.0849(6) Uani d . 1 . .
O O2 0.0096(3) 0.55749(13) 0.84498(12) 0.0870(7) Uani d . 1 . .
N N1 -0.0887(3) 0.84795(14) 0.70370(13) 0.0566(5) Uani d . 1 . .
H H1 -0.072(4) 0.897(2) 0.6945(18) 0.073(9) Uiso d . 1 . .
C C2 -0.2833(3) 0.83013(16) 0.71790(15) 0.0520(6) Uani d . 1 . .
C C3 -0.3323(3) 0.73221(16) 0.70025(16) 0.0577(6) Uani d . 1 . .
H H3A -0.4623 0.7257 0.7074 0.069 Uiso calc R 1 . .
H H3B -0.3078 0.7218 0.6464 0.069 Uiso calc R 1 . .
C C4 -0.2402(3) 0.65759(15) 0.74511(17) 0.0589(7) Uani d . 1 . .
H H4 -0.2719 0.6642 0.7993 0.071 Uiso calc R 1 . .
N N5 -0.0387(3) 0.66325(13) 0.73728(11) 0.0524(5) Uani d . 1 . .
C C6 0.0396(3) 0.70241(16) 0.66986(13) 0.0497(6) Uani d . 1 . .
C C7 0.1455(3) 0.6493(2) 0.62250(16) 0.0659(7) Uani d . 1 . .
H H7 0.1565 0.5877 0.6320 0.079 Uiso calc R 1 . .
C C8 0.2354(4) 0.6879(3) 0.56082(18) 0.0855(10) Uani d . 1 . .
H H8 0.3070 0.6524 0.5289 0.103 Uiso calc R 1 . .
C C9 0.2182(4) 0.7779(3) 0.54737(17) 0.0862(11) Uani d . 1 . .
H H9 0.2819 0.8041 0.5071 0.103 Uiso calc R 1 . .
C C10 0.1077(4) 0.8310(2) 0.59246(15) 0.0676(7) Uani d . 1 . .
H H10 0.0954 0.8922 0.5814 0.081 Uiso calc R 1 . .
C C11 0.0141(3) 0.79417(17) 0.65442(13) 0.0501(6) Uani d . 1 . .
C C12 -0.3967(5) 0.8894(2) 0.6654(2) 0.0813(9) Uani d . 1 . .
H H12A -0.3735 0.9518 0.6767 0.122 Uiso calc R 1 . .
H H12B -0.5231 0.8766 0.6732 0.122 Uiso calc R 1 . .
H H12C -0.3652 0.8773 0.6130 0.122 Uiso calc R 1 . .
C C13 -0.3238(4) 0.8554(2) 0.80092(17) 0.0704(7) Uani d . 1 . .
H H13A -0.2526 0.8182 0.8345 0.106 Uiso calc R 1 . .
H H13B -0.4504 0.8460 0.8113 0.106 Uiso calc R 1 . .
H H13C -0.2939 0.9177 0.8092 0.106 Uiso calc R 1 . .
C C14 -0.3082(5) 0.5663(2) 0.7171(3) 0.0999(13) Uani d . 1 . .
H H14A -0.2821 0.5600 0.6635 0.150 Uiso calc R 1 . .
H H14B -0.4369 0.5623 0.7251 0.150 Uiso calc R 1 . .
H H14C -0.2485 0.5190 0.7451 0.150 Uiso calc R 1 . .
C C15 0.0750(3) 0.72366(16) 0.87704(14) 0.0516(5) Uani d . 1 . .
C C16 0.1482(4) 0.80712(19) 0.85876(15) 0.0640(7) Uani d . 1 . .
H H16 0.2035 0.8165 0.8115 0.077 Uiso calc R 1 . .
C C17 0.1378(4) 0.8753(2) 0.91126(17) 0.0759(8) Uani d . 1 . .
H H17 0.1873 0.9313 0.8988 0.091 Uiso calc R 1 . .
C C18 0.0569(4) 0.8647(2) 0.98198(17) 0.0722(7) Uani d . 1 . .
C C19 -0.0125(4) 0.7808(2) 0.99895(18) 0.0796(9) Uani d . 1 . .
H H19 -0.0666 0.7712 1.0464 0.095 Uiso calc R 1 . .
C C20 -0.0035(4) 0.7106(2) 0.94719(17) 0.0700(8) Uani d . 1 . .
H H20 -0.0508 0.6543 0.9600 0.084 Uiso calc R 1 . .
C C21 0.0455(7) 0.9425(3) 1.0377(2) 0.1170(14) Uani d . 1 . .
H H21A -0.0147 0.9229 1.0836 0.176 Uiso calc R 1 . .
H H21B -0.0217 0.9911 1.0150 0.176 Uiso calc R 1 . .
H H21C 0.1657 0.9628 1.0501 0.176 Uiso calc R 1 . .

loop_
_atom_site_aniso_label
_atom_site_aniso_U_11
_atom_site_aniso_U_22
_atom_site_aniso_U_33
_atom_site_aniso_U_12
_atom_site_aniso_U_13
_atom_site_aniso_U_23
S1 0.0663(4) 0.0509(3) 0.0687(4) 0.0183(3) 0.0157(3) 0.0095(3)
O1 0.0646(11) 0.1087(16) 0.0812(13) 0.0422(12) 0.0166(10) 0.0088(13)
O2 0.1298(19) 0.0453(10) 0.0858(13) 0.0116(11) 0.0213(13) 0.0147(10)
N1 0.0579(12) 0.0403(11) 0.0715(13) -0.0081(9) 0.0017(11) -0.0036(10)
C2 0.0474(12) 0.0439(12) 0.0648(15) 0.0013(9) -0.0032(11) -0.0035(11)
C3 0.0432(11) 0.0530(13) 0.0770(17) -0.0057(10) 0.0066(12) -0.0146(13)
C4 0.0530(13) 0.0434(13) 0.0803(17) -0.0027(11) 0.0239(13) -0.0049(12)
N5 0.0497(11) 0.0486(11) 0.0591(11) 0.0025(8) 0.0130(9) -0.0015(9)
C6 0.0443(12) 0.0558(13) 0.0491(12) -0.0020(10) 0.0070(10) -0.0089(10)
C7 0.0542(14) 0.0773(19) 0.0663(15) 0.0042(13) 0.0106(12) -0.0189(15)
C8 0.0705(19) 0.128(3) 0.0583(18) -0.001(2) 0.0171(16) -0.0234(19)
C9 0.0677(19) 0.140(4) 0.0504(16) -0.031(2) 0.0072(14) 0.005(2)
C10 0.0623(16) 0.087(2) 0.0541(14) -0.0195(15) -0.0074(13) 0.0098(14)
C11 0.0442(11) 0.0583(14) 0.0478(12) -0.0100(10) -0.0031(10) -0.0029(11)
C12 0.081(2) 0.0666(17) 0.097(2) 0.0052(16) -0.0252(18) 0.0046(16)
C13 0.0620(15) 0.0673(17) 0.0819(18) 0.0051(13) 0.0077(14) -0.0183(16)
C14 0.077(2) 0.0482(15) 0.174(4) -0.0146(14) 0.024(2) -0.018(2)
C15 0.0412(11) 0.0547(13) 0.0590(13) 0.0080(10) 0.0036(11) 0.0126(11)
C16 0.0731(17) 0.0651(17) 0.0538(14) -0.0065(14) -0.0021(13) 0.0170(13)
C17 0.091(2) 0.0607(17) 0.0764(19) -0.0149(15) -0.0173(16) 0.0148(15)
C18 0.0755(18) 0.0681(18) 0.0730(17) 0.0079(16) -0.0034(15) -0.0024(16)
C19 0.079(2) 0.092(2) 0.0674(17) 0.0025(17) 0.0194(16) -0.0025(17)
C20 0.0712(17) 0.0671(18) 0.0717(17) -0.0057(14) 0.0213(15) 0.0072(14)
C21 0.144(4) 0.103(3) 0.104(3) 0.019(3) -0.017(3) -0.032(2)

loop_
_atom_type_symbol
_atom_type_description
_atom_type_scat_dispersion_real
_atom_type_scat_dispersion_imag
_atom_type_scat_source
C C 0.0033 0.0016 'International Tables Vol C Tables 4.2.6.8 and 6.1.1.4'
H H 0.0000 0.0000 'International Tables Vol C Tables 4.2.6.8 and 6.1.1.4'
N N 0.0061 0.0033 'International Tables Vol C Tables 4.2.6.8 and 6.1.1.4'
O O 0.0106 0.0060 'International Tables Vol C Tables 4.2.6.8 and 6.1.1.4'
S S 0.1246 0.1234 'International Tables Vol C Tables 4.2.6.8 and 6.1.1.4'

loop_
_geom_angle_atom_site_label_1
_geom_angle_atom_site_label_2
_geom_angle_atom_site_label_3
_geom_angle_site_symmetry_1
_geom_angle_site_symmetry_3
_geom_angle
_geom_angle_publ_flag
O2 S1 O1 . . 119.16(14) ?
O2 S1 N5 . . 107.96(13) ?
O1 S1 N5 . . 107.36(11) ?
O2 S1 C15 . . 106.71(12) ?
O1 S1 C15 . . 107.67(14) ?
N5 S1 C15 . . 107.48(10) ?
C11 N1 C2 . . 121.86(19) ?
C11 N1 H1 . . 109(2) ?
C2 N1 H1 . . 112(3) ?
N1 C2 C12 . . 109.2(2) ?
N1 C2 C13 . . 107.8(2) ?
C12 C2 C13 . . 108.9(2) ?
N1 C2 C3 . . 111.42(19) ?
C12 C2 C3 . . 107.3(2) ?
C13 C2 C3 . . 112.2(2) ?
C4 C3 C2 . . 118.8(2) ?
C4 C3 H3A . . 107.6 ?
C2 C3 H3A . . 107.6 ?
C4 C3 H3B . . 107.6 ?
C2 C3 H3B . . 107.6 ?
H3A C3 H3B . . 107.0 ?
N5 C4 C3 . . 110.93(19) ?
N5 C4 C14 . . 110.3(2) ?
C3 C4 C14 . . 109.5(3) ?
N5 C4 H4 . . 108.7 ?
C3 C4 H4 . . 108.7 ?
C14 C4 H4 . . 108.7 ?
C6 N5 C4 . . 119.9(2) ?
C6 N5 S1 . . 120.68(16) ?
C4 N5 S1 . . 119.08(17) ?
C7 C6 C11 . . 120.9(2) ?
C7 C6 N5 . . 119.2(2) ?
C11 C6 N5 . . 119.8(2) ?
C6 C7 C8 . . 120.0(3) ?
C6 C7 H7 . . 120.0 ?
C8 C7 H7 . . 120.0 ?
C9 C8 C7 . . 119.6(3) ?
C9 C8 H8 . . 120.2 ?
C7 C8 H8 . . 120.2 ?
C8 C9 C10 . . 121.0(3) ?
C8 C9 H9 . . 119.5 ?
C10 C9 H9 . . 119.5 ?
C9 C10 C11 . . 120.8(3) ?
C9 C10 H10 . . 119.6 ?
C11 C10 H10 . . 119.6 ?
N1 C11 C10 . . 121.6(2) ?
N1 C11 C6 . . 120.6(2) ?
C10 C11 C6 . . 117.6(2) ?
C2 C12 H12A . . 109.5 ?
C2 C12 H12B . . 109.5 ?
H12A C12 H12B . . 109.5 ?
C2 C12 H12C . . 109.5 ?
H12A C12 H12C . . 109.5 ?
H12B C12 H12C . . 109.5 ?
C2 C13 H13A . . 109.5 ?
C2 C13 H13B . . 109.5 ?
H13A C13 H13B . . 109.5 ?
C2 C13 H13C . . 109.5 ?
H13A C13 H13C . . 109.5 ?
H13B C13 H13C . . 109.5 ?
C4 C14 H14A . . 109.5 ?
C4 C14 H14B . . 109.5 ?
H14A C14 H14B . . 109.5 ?
C4 C14 H14C . . 109.5 ?
H14A C14 H14C . . 109.5 ?
H14B C14 H14C . . 109.5 ?
C20 C15 C16 . . 119.8(3) ?
C20 C15 S1 . . 121.1(2) ?
C16 C15 S1 . . 119.09(19) ?
C17 C16 C15 . . 118.9(3) ?
C17 C16 H16 . . 120.6 ?
C15 C16 H16 . . 120.6 ?
C16 C17 C18 . . 122.7(3) ?
C16 C17 H17 . . 118.7 ?
C18 C17 H17 . . 118.7 ?
C19 C18 C17 . . 117.2(3) ?
C19 C18 C21 . . 121.9(3) ?
C17 C18 C21 . . 120.9(3) ?
C18 C19 C20 . . 121.5(3) ?
C18 C19 H19 . . 119.3 ?
C20 C19 H19 . . 119.3 ?
C15 C20 C19 . . 120.0(3) ?
C15 C20 H20 . . 120.0 ?
C19 C20 H20 . . 120.0 ?
C18 C21 H21A . . 109.5 ?
C18 C21 H21B . . 109.5 ?
H21A C21 H21B . . 109.5 ?
C18 C21 H21C . . 109.5 ?
H21A C21 H21C . . 109.5 ?
H21B C21 H21C . . 109.5 ?

loop_
_geom_bond_atom_site_label_1
_geom_bond_atom_site_label_2
_geom_bond_site_symmetry_2
_geom_bond_distance
_geom_bond_publ_flag
S1 O2 . 1.430(2) ?
S1 O1 . 1.434(2) ?
S1 N5 . 1.623(2) ?
S1 C15 . 1.761(3) ?
N1 C11 . 1.395(3) ?
N1 C2 . 1.478(3) ?
N1 H1 . 0.75(3) ?
C2 C12 . 1.519(4) ?
C2 C13 . 1.526(4) ?
C2 C3 . 1.525(3) ?
C3 C4 . 1.515(4) ?
C3 H3A . 0.9700 ?
C3 H3B . 0.9700 ?
C4 N5 . 1.493(3) ?
C4 C14 . 1.522(4) ?
C4 H4 . 0.9800 ?
N5 C6 . 1.433(3) ?
C6 C7 . 1.382(3) ?
C6 C11 . 1.397(3) ?
C7 C8 . 1.387(5) ?
C7 H7 . 0.9300 ?
C8 C9 . 1.359(5) ?
C8 H8 . 0.9300 ?
C9 C10 . 1.378(5) ?
C9 H9 . 0.9300 ?
C10 C11 . 1.394(3) ?
C10 H10 . 0.9300 ?
C12 H12A . 0.9600 ?
C12 H12B . 0.9600 ?
C12 H12C . 0.9600 ?
C13 H13A . 0.9600 ?
C13 H13B . 0.9600 ?
C13 H13C . 0.9600 ?
C14 H14A . 0.9600 ?
C14 H14B . 0.9600 ?
C14 H14C . 0.9600 ?
C15 C20 . 1.368(4) ?
C15 C16 . 1.385(4) ?
C16 C17 . 1.366(4) ?
C16 H16 . 0.9300 ?
C17 C18 . 1.380(4) ?
C17 H17 . 0.9300 ?
C18 C19 . 1.375(4) ?
C18 C21 . 1.510(5) ?
C19 C20 . 1.379(4) ?
C19 H19 . 0.9300 ?
C20 H20 . 0.9300 ?
C21 H21A . 0.9600 ?
C21 H21B . 0.9600 ?
C21 H21C . 0.9600 ?

loop_
_geom_hbond_atom_site_label_D
_geom_hbond_atom_site_label_H
_geom_hbond_atom_site_label_A
_geom_hbond_site_symmetry_A
_geom_hbond_distance_DH
_geom_hbond_distance_HA
_geom_hbond_distance_DA
_geom_hbond_angle_DHA
C20 H20 O2 1 0.93 2.51 2.885(4) 104.7
N1 H1 O2 3_556 0.75(3) 2.52(3) 3.268(3) 176(3)
C14 H14B O1 1_455 0.96 2.58 3.436(4) 148.6
C13 H13A Cg2 1_555 0.96 2.8987 3.759(3) 149.77
C19 H19 Cg2 3_556 0.93 2.8965 3.519(3) 125.53

loop_
_geom_torsion_atom_site_label_1
_geom_torsion_atom_site_label_2
_geom_torsion_atom_site_label_3
_geom_torsion_atom_site_label_4
_geom_torsion_site_symmetry_1
_geom_torsion_site_symmetry_2
_geom_torsion_site_symmetry_3
_geom_torsion_site_symmetry_4
_geom_torsion
_geom_torsion_publ_flag
C11 N1 C2 C12 . . . . -95.9(3) ?
C11 N1 C2 C13 . . . . 145.9(2) ?
C11 N1 C2 C3 . . . . 22.4(3) ?
N1 C2 C3 C4 . . . . 61.1(3) ?
C12 C2 C3 C4 . . . . -179.4(2) ?
C13 C2 C3 C4 . . . . -59.8(3) ?
C2 C3 C4 N5 . . . . -57.2(3) ?
C2 C3 C4 C14 . . . . -179.3(2) ?
C3 C4 N5 C6 . . . . -27.7(3) ?
C14 C4 N5 C6 . . . . 93.9(3) ?
C3 C4 N5 S1 . . . . 145.32(18) ?
C14 C4 N5 S1 . . . . -93.1(3) ?
O2 S1 N5 C6 . . . . -146.99(18) ?
O1 S1 N5 C6 . . . . -17.3(2) ?
C15 S1 N5 C6 . . . . 98.24(18) ?
O2 S1 N5 C4 . . . . 40.06(19) ?
O1 S1 N5 C4 . . . . 169.70(18) ?
C15 S1 N5 C4 . . . . -74.71(19) ?
C4 N5 C6 C7 . . . . -116.8(2) ?
S1 N5 C6 C7 . . . . 70.3(3) ?
C4 N5 C6 C11 . . . . 65.7(3) ?
S1 N5 C6 C11 . . . . -107.2(2) ?
C11 C6 C7 C8 . . . . 3.2(4) ?
N5 C6 C7 C8 . . . . -174.3(2) ?
C6 C7 C8 C9 . . . . -0.1(4) ?
C7 C8 C9 C10 . . . . -2.3(5) ?
C8 C9 C10 C11 . . . . 1.7(4) ?
C2 N1 C11 C10 . . . . 123.8(3) ?
C2 N1 C11 C6 . . . . -62.0(3) ?
C9 C10 C11 N1 . . . . 175.7(2) ?
C9 C10 C11 C6 . . . . 1.3(4) ?
C7 C6 C11 N1 . . . . -178.1(2) ?
N5 C6 C11 N1 . . . . -0.7(3) ?
C7 C6 C11 C10 . . . . -3.7(3) ?
N5 C6 C11 C10 . . . . 173.7(2) ?
O2 S1 C15 C20 . . . . -1.4(3) ?
O1 S1 C15 C20 . . . . -130.5(2) ?
N5 S1 C15 C20 . . . . 114.2(2) ?
O2 S1 C15 C16 . . . . 177.6(2) ?
O1 S1 C15 C16 . . . . 48.5(2) ?
N5 S1 C15 C16 . . . . -66.8(2) ?
C20 C15 C16 C17 . . . . -1.0(4) ?
S1 C15 C16 C17 . . . . -180.0(2) ?
C15 C16 C17 C18 . . . . -0.1(4) ?
C16 C17 C18 C19 . . . . 1.0(4) ?
C16 C17 C18 C21 . . . . -178.9(3) ?
C17 C18 C19 C20 . . . . -0.8(5) ?
C21 C18 C19 C20 . . . . 179.1(3) ?
C16 C15 C20 C19 . . . . 1.2(4) ?
S1 C15 C20 C19 . . . . -179.8(2) ?
C18 C19 C20 C15 . . . . -0.3(5) ?

loop_
_cod_related_entry_id
_cod_related_entry_database
_cod_related_entry_code
1 ChemSpider 24743221
